data_4066907
loop_
_publ_author_name
'Semenov, Sergey N.'
'Blacque, Olivier'
'Fox, Thomas'
'Venkatesan, Koushik'
'Berke, Heinz'

_publ_section_title
;
 [W(CO)(dppe)2] Cumulenylidene and Acetylide Complexes Accessed via
 Stannylated Acetylenes and Butadiynes
;
_journal_issue 23
_journal_name_full Organometallics
_journal_page_first 6321
_journal_paper_doi 10.1021/om100702x
_journal_volume 29
_journal_year 2010
_chemical_formula_moiety 'C61 H53 O P4 W, 2(C6 H6)'
_chemical_formula_sum 'C73 H65 O P4 W'
_chemical_formula_weight 1265.97
_chemical_name_systematic
;
[trans-(phenylethynyl)bis{1,2-bis(diphenylphosphino)ethane}carbonyltungsten]
;
_space_group_IT_number 2
_symmetry_cell_setting triclinic
_symmetry_space_group_name_Hall '-P 1'
_symmetry_space_group_name_H-M 'P -1'
_atom_sites_solution_hydrogens geom
_atom_sites_solution_primary direct
_atom_sites_solution_secondary difmap
_audit_creation_method SHELXL-97
_cell_angle_alpha 97.338(1)
_cell_angle_beta 92.873(1)
_cell_angle_gamma 104.678(1)
_cell_formula_units_Z 2
_cell_length_a 11.3842(1)
_cell_length_b 15.4538(2)
_cell_length_c 17.5602(2)
_cell_measurement_reflns_used 64844
_cell_measurement_temperature 183(2)
_cell_measurement_theta_max 34.44
_cell_measurement_theta_min 2.27
_cell_volume 2953.08(6)
_computing_cell_refinement ' CrysAlisPro Software, Oxford Diffraction Ltd., Version 1.171.32.5'
_computing_data_collection ' CrysAlisPro Software, Oxford Diffraction Ltd., Version 1.171.32.5'
_computing_data_reduction ' CrysAlisPro Software, Oxford Diffraction Ltd., Version 1.171.32.5'
_computing_molecular_graphics
; ORTEP-3 for Windows, Version 2.01.
  Farrugia, L. J. (1997). J. Appl. Cryst. 30, 565.
;
_computing_publication_material
; WinGX -- An integrated system of Windows programs for the solution,
 refinment and analysis of single crystal X-ray diffraction data,
 Version 1.80.00.
 Farrugia, L. J. (1999). J. Appl. Cryst. 32, 837-838.
 SHELXL97. Program for crystal structure refinement.
 Sheldrick, G.M. (2008). Acta Cryst. A64, 112-122.
 PLATON for Windows, Version 1.12.
 Spek, A. L. (2003). J. Appl. Cryst. 36, 7-13. 
;
_computing_structure_refinement
; SHELXL97. Program for crystal structure refinement.
  Sheldrick, G.M. (2008). Acta Cryst. A64, 112-122.
;
_computing_structure_solution
; SHELXS97. Program for Crystal Structure solution.
  Sheldrick, G.M. (2008). Acta Cryst. A64, 112-122.  
;
_diffrn_ambient_temperature 183(2)
_diffrn_detector_area_resol_mean 10.4498
_diffrn_measured_fraction_theta_full 0.999
_diffrn_measured_fraction_theta_max 0.999
_diffrn_measurement_device_type
; Oxford Diffraction (2007). Oxford Diffraction Ltd., 
Xcalibur CCD system
;
_diffrn_measurement_method 'omega and phi scans'
_diffrn_radiation_monochromator graphite
_diffrn_radiation_source 'Enhance (Mo) X-ray Source'
_diffrn_radiation_type MoK\a
_diffrn_radiation_wavelength 0.71073
_diffrn_reflns_av_R_equivalents 0.0405
_diffrn_reflns_av_sigmaI/netI 0.0275
_diffrn_reflns_limit_h_max 16
_diffrn_reflns_limit_h_min -16
_diffrn_reflns_limit_k_max 22
_diffrn_reflns_limit_k_min -22
_diffrn_reflns_limit_l_max 25
_diffrn_reflns_limit_l_min -25
_diffrn_reflns_number 112621
_diffrn_reflns_theta_full 30.51
_diffrn_reflns_theta_max 30.51
_diffrn_reflns_theta_min 2.28
_diffrn_standards_decay_% 0
_diffrn_standards_interval_count 50
_diffrn_standards_interval_time 35
_diffrn_standards_number 2
_exptl_absorpt_coefficient_mu 2.110
_exptl_absorpt_correction_T_max 0.620
_exptl_absorpt_correction_T_min 0.361
_exptl_absorpt_correction_type analytical
_exptl_absorpt_process_details
;
R.C. Clark and J.S. Reid, Acta Cryst. 1995, A51, 887-897
implemented in the CrysAlisPro Software system, Oxford Diffraction Ltd.,
Version 1.171.32.5
;
_exptl_crystal_colour purple
_exptl_crystal_density_diffrn 1.424
_exptl_crystal_density_method 'not measured'
_exptl_crystal_description tablet
_exptl_crystal_F_000 1290
_exptl_crystal_size_max 0.33
_exptl_crystal_size_mid 0.29
_exptl_crystal_size_min 0.13
_refine_diff_density_max 1.781
_refine_diff_density_min -1.229
_refine_diff_density_rms 0.083
_refine_ls_extinction_method none
_refine_ls_goodness_of_fit_ref 1.029
_refine_ls_hydrogen_treatment constr
_refine_ls_matrix_type full
_refine_ls_number_parameters 712
_refine_ls_number_reflns 18012
_refine_ls_number_restraints 0
_refine_ls_restrained_S_all 1.029
_refine_ls_R_factor_all 0.0334
_refine_ls_R_factor_gt 0.0260
_refine_ls_shift/su_max 0.003
_refine_ls_shift/su_mean 0.000
_refine_ls_structure_factor_coef Fsqd
_refine_ls_weighting_details 'w=1/[\s^2^(Fo^2^)+(0.0407P)^2^+0.8113P] where P=(Fo^2^+2Fc^2^)/3'
_refine_ls_weighting_scheme calc
_refine_ls_wR_factor_gt 0.0650
_refine_ls_wR_factor_ref 0.0684
_reflns_number_gt 15558
_reflns_number_total 18012
_reflns_threshold_expression >2sigma(I)
_cod_data_source_file om100702x_si_002.cif
_cod_data_source_block 7
_cod_database_code 4066907

loop_
_symmetry_equiv_pos_as_xyz
'x, y, z'
'-x, -y, -z'

loop_
_atom_site_label
_atom_site_type_symbol
_atom_site_fract_x
_atom_site_fract_y
_atom_site_fract_z
_atom_site_U_iso_or_equiv
_atom_site_adp_type
_atom_site_occupancy
_atom_site_symmetry_multiplicity
_atom_site_calc_flag
_atom_site_refinement_flags
W1 W 0.686391(6) 0.733439(5) 0.746787(4) 0.02277(3) Uani 1 1 d .
P1 P 0.78614(4) 0.78201(3) 0.87862(3) 0.02140(9) Uani 1 1 d .
P2 P 0.87213(4) 0.84510(3) 0.71920(3) 0.02170(9) Uani 1 1 d .
P3 P 0.61626(5) 0.67487(3) 0.61012(3) 0.02523(10) Uani 1 1 d .
P4 P 0.48650(4) 0.62905(3) 0.75950(3) 0.02484(10) Uani 1 1 d .
C1 C 0.76646(18) 0.61709(16) 0.74221(10) 0.0290(4) Uani 1 1 d .
C2 C 0.8216(3) 0.56346(18) 0.73965(15) 0.0432(6) Uani 1 1 d .
C3 C 0.8972(2) 0.50014(18) 0.73664(15) 0.0425(5) Uani 1 1 d .
C4 C 1.0201(3) 0.5264(2) 0.76417(17) 0.0497(6) Uani 1 1 d .
H4 H 1.0556 0.5870 0.7828 0.065 Uiso 1 1 calc R
C5 C 1.0914(3) 0.4661(2) 0.76488(16) 0.0492(6) Uani 1 1 d .
H5 H 1.1721 0.4864 0.7855 0.064 Uiso 1 1 calc R
C6 C 1.0447(3) 0.3775(2) 0.73576(19) 0.0628(9) Uani 1 1 d .
H6 H 1.0913 0.3362 0.7380 0.082 Uiso 1 1 calc R
C7 C 0.9215(3) 0.3493(2) 0.7015(2) 0.0658(9) Uani 1 1 d .
H7 H 0.8888 0.2901 0.6776 0.086 Uiso 1 1 calc R
C8 C 0.8524(3) 0.4101(2) 0.70410(19) 0.0575(7) Uani 1 1 d .
H8 H 0.7718 0.3903 0.6832 0.075 Uiso 1 1 calc R
C9 C 0.94476(17) 0.84656(14) 0.87066(11) 0.0268(4) Uani 1 1 d .
H9A H 0.9805 0.8798 0.9206 0.035 Uiso 1 1 calc R
H9B H 0.9931 0.8053 0.8539 0.035 Uiso 1 1 calc R
C10 C 0.94512(18) 0.91245(13) 0.81250(11) 0.0264(4) Uani 1 1 d .
H10A H 1.0280 0.9454 0.8066 0.034 Uiso 1 1 calc R
H10B H 0.9002 0.9557 0.8302 0.034 Uiso 1 1 calc R
C11 C 0.81148(18) 0.69982(14) 0.94047(11) 0.0262(4) Uani 1 1 d .
C12 C 0.7493(2) 0.68405(16) 1.00578(13) 0.0370(5) Uani 1 1 d .
H12 H 0.6961 0.7184 1.0211 0.048 Uiso 1 1 calc R
C13 C 0.7660(3) 0.61752(19) 1.04839(16) 0.0488(6) Uani 1 1 d .
H13 H 0.7237 0.6077 1.0918 0.063 Uiso 1 1 calc R
C14 C 0.8443(3) 0.56629(18) 1.02687(16) 0.0471(6) Uani 1 1 d .
H14 H 0.8555 0.5221 1.0557 0.061 Uiso 1 1 calc R
C15 C 0.9064(2) 0.58079(17) 0.96227(15) 0.0402(5) Uani 1 1 d .
H15 H 0.9592 0.5459 0.9474 0.052 Uiso 1 1 calc R
C16 C 0.8907(2) 0.64677(15) 0.91932(12) 0.0316(4) Uani 1 1 d .
H16 H 0.9334 0.6559 0.8760 0.041 Uiso 1 1 calc R
C17 C 0.72826(17) 0.85807(13) 0.94687(11) 0.0244(4) Uani 1 1 d .
C18 C 0.80245(19) 0.92893(15) 0.99878(12) 0.0319(4) Uani 1 1 d .
H18 H 0.8868 0.9405 0.9992 0.041 Uiso 1 1 calc R
C19 C 0.7512(2) 0.98252(17) 1.04999(14) 0.0381(5) Uani 1 1 d .
H19 H 0.8016 1.0305 1.0835 0.050 Uiso 1 1 calc R
C20 C 0.6266(2) 0.96510(16) 1.05137(13) 0.0369(5) Uani 1 1 d .
H20 H 0.5928 1.0011 1.0856 0.048 Uiso 1 1 calc R
C21 C 0.5522(2) 0.89377(17) 1.00158(13) 0.0354(5) Uani 1 1 d .
H21 H 0.4681 0.8806 1.0033 0.046 Uiso 1 1 calc R
C22 C 0.60221(19) 0.84183(15) 0.94913(12) 0.0313(4) Uani 1 1 d .
H22 H 0.5509 0.7952 0.9147 0.041 Uiso 1 1 calc R
C23 C 1.00420(17) 0.81625(14) 0.67625(11) 0.0258(4) Uani 1 1 d .
C24 C 1.00073(19) 0.72750(15) 0.64930(13) 0.0329(4) Uani 1 1 d .
H24 H 0.9319 0.6816 0.6540 0.043 Uiso 1 1 calc R
C25 C 1.1000(2) 0.70645(18) 0.61500(15) 0.0415(5) Uani 1 1 d .
H25 H 1.0970 0.6465 0.5974 0.054 Uiso 1 1 calc R
C26 C 1.2023(2) 0.77383(18) 0.60700(15) 0.0412(5) Uani 1 1 d .
H26 H 1.2678 0.7596 0.5835 0.054 Uiso 1 1 calc R
C27 C 1.2067(2) 0.86254(18) 0.63408(16) 0.0425(6) Uani 1 1 d .
H27 H 1.2758 0.9081 0.6290 0.055 Uiso 1 1 calc R
C28 C 1.10947(19) 0.88430(15) 0.66873(14) 0.0350(5) Uani 1 1 d .
H28 H 1.1138 0.9443 0.6871 0.046 Uiso 1 1 calc R
C29 C 0.85094(17) 0.93362(13) 0.66301(11) 0.0248(4) Uani 1 1 d .
C30 C 0.87894(19) 0.93349(15) 0.58668(12) 0.0304(4) Uani 1 1 d .
H30 H 0.9103 0.8879 0.5630 0.040 Uiso 1 1 calc R
C31 C 0.8606(2) 1.00054(17) 0.54563(13) 0.0363(5) Uani 1 1 d .
H31 H 0.8798 0.9995 0.4947 0.047 Uiso 1 1 calc R
C32 C 0.8140(2) 1.06903(17) 0.57980(14) 0.0394(5) Uani 1 1 d .
H32 H 0.8030 1.1144 0.5523 0.051 Uiso 1 1 calc R
C33 C 0.7840(2) 1.06940(16) 0.65521(14) 0.0377(5) Uani 1 1 d .
H33 H 0.7519 1.1149 0.6783 0.049 Uiso 1 1 calc R
C34 C 0.80162(19) 1.00206(14) 0.69656(12) 0.0302(4) Uani 1 1 d .
H34 H 0.7804 1.0025 0.7470 0.039 Uiso 1 1 calc R
C35 C 0.4848(2) 0.57519(15) 0.60566(13) 0.0331(4) Uani 1 1 d .
H35A H 0.4431 0.5601 0.5543 0.043 Uiso 1 1 calc R
H35B H 0.5121 0.5236 0.6177 0.043 Uiso 1 1 calc R
C36 C 0.39883(19) 0.59847(15) 0.66428(13) 0.0326(4) Uani 1 1 d .
H36A H 0.3295 0.5469 0.6647 0.042 Uiso 1 1 calc R
H36B H 0.3691 0.6487 0.6513 0.042 Uiso 1 1 calc R
C37 C 0.71720(19) 0.63028(15) 0.54684(12) 0.0302(4) Uani 1 1 d .
C38 C 0.7416(2) 0.54754(16) 0.55462(13) 0.0344(5) Uani 1 1 d .
H38 H 0.7036 0.5136 0.5908 0.045 Uiso 1 1 calc R
C39 C 0.8221(2) 0.51536(18) 0.50877(14) 0.0420(6) Uani 1 1 d .
H39 H 0.8370 0.4599 0.5143 0.055 Uiso 1 1 calc R
C40 C 0.8800(2) 0.5654(2) 0.45504(15) 0.0485(6) Uani 1 1 d .
H40 H 0.9332 0.5438 0.4240 0.063 Uiso 1 1 calc R
C41 C 0.8578(3) 0.6481(2) 0.44805(15) 0.0503(6) Uani 1 1 d .
H41 H 0.8975 0.6825 0.4126 0.065 Uiso 1 1 calc R
C42 C 0.7776(2) 0.68026(18) 0.49291(14) 0.0407(5) Uani 1 1 d .
H42 H 0.7636 0.7359 0.4872 0.053 Uiso 1 1 calc R
C43 C 0.55245(18) 0.74133(15) 0.54737(12) 0.0302(4) Uani 1 1 d .
C44 C 0.5524(2) 0.82973(16) 0.57400(13) 0.0339(5) Uani 1 1 d .
H44 H 0.5862 0.8559 0.6235 0.044 Uiso 1 1 calc R
C45 C 0.5020(2) 0.87980(19) 0.52701(16) 0.0439(6) Uani 1 1 d .
H45 H 0.5024 0.9391 0.5453 0.057 Uiso 1 1 calc R
C46 C 0.4516(2) 0.8416(2) 0.45380(16) 0.0505(7) Uani 1 1 d .
H46 H 0.4173 0.8748 0.4228 0.066 Uiso 1 1 calc R
C47 C 0.4521(3) 0.7542(2) 0.42645(16) 0.0542(7) Uani 1 1 d .
H47 H 0.4187 0.7287 0.3767 0.070 Uiso 1 1 calc R
C48 C 0.5019(2) 0.70385(19) 0.47255(14) 0.0443(6) Uani 1 1 d .
H48 H 0.5018 0.6448 0.4536 0.058 Uiso 1 1 calc R
C49 C 0.48268(19) 0.51825(14) 0.78770(15) 0.0346(5) Uani 1 1 d .
C50 C 0.5595(3) 0.51479(19) 0.8511(2) 0.0567(8) Uani 1 1 d .
H50 H 0.6116 0.5680 0.8769 0.074 Uiso 1 1 calc R
C51 C 0.5594(3) 0.4337(2) 0.8759(2) 0.0705(10) Uani 1 1 d .
H51 H 0.6095 0.4326 0.9191 0.092 Uiso 1 1 calc R
C52 C 0.4846(3) 0.35371(19) 0.8365(2) 0.0639(9) Uani 1 1 d .
H52 H 0.4846 0.2988 0.8529 0.083 Uiso 1 1 calc R
C53 C 0.4107(3) 0.35606(18) 0.7733(2) 0.0557(7) Uani 1 1 d .
H53 H 0.3612 0.3024 0.7465 0.072 Uiso 1 1 calc R
C54 C 0.4087(2) 0.43715(16) 0.74895(16) 0.0423(6) Uani 1 1 d .
H54 H 0.3573 0.4376 0.7062 0.055 Uiso 1 1 calc R
C55 C 0.37715(17) 0.66821(14) 0.81936(12) 0.0283(4) Uani 1 1 d .
C56 C 0.3513(2) 0.64040(17) 0.89051(14) 0.0407(5) Uani 1 1 d .
H56 H 0.3847 0.5965 0.9074 0.053 Uiso 1 1 calc R
C57 C 0.2757(3) 0.67800(19) 0.93627(16) 0.0515(7) Uani 1 1 d .
H57 H 0.2592 0.6591 0.9837 0.067 Uiso 1 1 calc R
C58 C 0.2248(2) 0.7432(2) 0.91229(17) 0.0507(7) Uani 1 1 d .
H58 H 0.1744 0.7682 0.9433 0.066 Uiso 1 1 calc R
C59 C 0.2494(2) 0.77081(19) 0.84187(16) 0.0448(6) Uani 1 1 d .
H59 H 0.2148 0.8142 0.8250 0.058 Uiso 1 1 calc R
C60 C 0.32556(19) 0.73422(16) 0.79598(14) 0.0345(5) Uani 1 1 d .
H60 H 0.3424 0.7540 0.7489 0.045 Uiso 1 1 calc R
C61 C 0.60401(18) 0.83616(16) 0.76649(11) 0.0308(4) Uani 1 1 d .
O1 O 0.55983(16) 0.89013(12) 0.78009(11) 0.0453(4) Uani 1 1 d .
C62 C 1.3008(3) 1.1153(2) 0.77438(19) 0.0630(9) Uani 1 1 d .
H62 H 1.3510 1.1049 0.8137 0.082 Uiso 1 1 calc R
C63 C 1.3365(3) 1.1126(2) 0.70042(19) 0.0562(7) Uani 1 1 d .
H63 H 1.4109 1.1012 0.6901 0.073 Uiso 1 1 calc R
C64 C 1.2624(3) 1.1266(2) 0.64253(18) 0.0559(7) Uani 1 1 d .
H64 H 1.2867 1.1253 0.5927 0.073 Uiso 1 1 calc R
C65 C 1.1529(3) 1.1425(2) 0.6571(2) 0.0607(8) Uani 1 1 d .
H65 H 1.1022 1.1510 0.6171 0.079 Uiso 1 1 calc R
C66 C 1.1160(3) 1.1462(2) 0.7323(2) 0.0627(8) Uani 1 1 d .
H66 H 1.0414 1.1574 0.7424 0.081 Uiso 1 1 calc R
C67 C 1.1912(3) 1.1332(2) 0.79039(19) 0.0623(9) Uani 1 1 d .
H67 H 1.1685 1.1364 0.8406 0.081 Uiso 1 1 calc R
C68 C 0.7339(5) 0.2393(4) 0.8421(2) 0.0916(15) Uani 1 1 d .
H68 H 0.6927 0.2754 0.8190 0.119 Uiso 1 1 calc R
C69 C 0.8560(4) 0.2736(3) 0.8707(2) 0.0777(11) Uani 1 1 d .
H69 H 0.8963 0.3334 0.8682 0.101 Uiso 1 1 calc R
C70 C 0.9144(3) 0.2201(3) 0.90175(18) 0.0668(9) Uani 1 1 d .
H70 H 0.9963 0.2425 0.9192 0.087 Uiso 1 1 calc R
C71 C 0.8555(3) 0.1331(2) 0.90817(17) 0.0591(8) Uani 1 1 d .
H71 H 0.8983 0.0978 0.9309 0.077 Uiso 1 1 calc R
C72 C 0.7367(3) 0.0963(2) 0.88245(17) 0.0595(8) Uani 1 1 d .
H72 H 0.6983 0.0368 0.8874 0.077 Uiso 1 1 calc R
C73 C 0.6744(3) 0.1491(4) 0.8488(2) 0.0832(13) Uani 1 1 d .
H73 H 0.5930 0.1252 0.8305 0.108 Uiso 1 1 calc R

loop_
_atom_site_aniso_label
_atom_site_aniso_U_11
_atom_site_aniso_U_22
_atom_site_aniso_U_33
_atom_site_aniso_U_23
_atom_site_aniso_U_13
_atom_site_aniso_U_12
W1 0.02040(4) 0.02206(4) 0.02415(4) 0.00075(3) -0.00048(3) 0.00421(3)
P1 0.0193(2) 0.0239(2) 0.0201(2) 0.00382(17) 0.00171(16) 0.00379(17)
P2 0.0211(2) 0.0217(2) 0.0213(2) 0.00177(17) 0.00392(17) 0.00416(17)
P3 0.0261(2) 0.0253(2) 0.0217(2) -0.00070(18) -0.00133(18) 0.00471(19)
P4 0.0220(2) 0.0219(2) 0.0279(2) 0.00098(18) 0.00284(18) 0.00196(18)
C1 0.0238(9) 0.0515(13) 0.0142(8) -0.0033(8) -0.0022(7) 0.0193(9)
C2 0.0530(15) 0.0389(13) 0.0370(13) 0.0028(10) -0.0016(11) 0.0131(11)
C3 0.0479(14) 0.0419(13) 0.0393(13) 0.0061(10) 0.0058(10) 0.0143(11)
C4 0.0484(15) 0.0529(16) 0.0506(15) 0.0095(12) 0.0063(12) 0.0169(12)
C5 0.0503(15) 0.0613(18) 0.0403(14) 0.0051(12) 0.0119(11) 0.0223(13)
C6 0.084(2) 0.0620(19) 0.0587(19) 0.0212(15) 0.0326(17) 0.0367(18)
C7 0.082(2) 0.0383(15) 0.079(2) 0.0068(15) 0.0326(19) 0.0159(15)
C8 0.0684(19) 0.0398(15) 0.0628(19) 0.0046(13) 0.0011(15) 0.0138(13)
C9 0.0213(8) 0.0329(10) 0.0246(9) 0.0046(8) 0.0015(7) 0.0040(7)
C10 0.0253(9) 0.0248(9) 0.0249(9) 0.0020(7) 0.0009(7) -0.0002(7)
C11 0.0247(9) 0.0293(10) 0.0243(9) 0.0065(7) 0.0013(7) 0.0053(7)
C12 0.0382(12) 0.0407(12) 0.0368(12) 0.0141(10) 0.0139(9) 0.0130(10)
C13 0.0576(16) 0.0504(15) 0.0453(14) 0.0264(12) 0.0191(12) 0.0146(13)
C14 0.0540(15) 0.0420(14) 0.0511(15) 0.0254(12) 0.0052(12) 0.0136(12)
C15 0.0443(13) 0.0391(13) 0.0429(13) 0.0113(10) 0.0026(10) 0.0191(10)
C16 0.0319(10) 0.0360(11) 0.0290(10) 0.0076(8) 0.0016(8) 0.0114(9)
C17 0.0242(9) 0.0274(9) 0.0215(9) 0.0030(7) 0.0009(7) 0.0070(7)
C18 0.0270(10) 0.0341(11) 0.0313(11) -0.0002(8) 0.0003(8) 0.0050(8)
C19 0.0395(12) 0.0371(12) 0.0331(11) -0.0074(9) -0.0025(9) 0.0089(10)
C20 0.0445(13) 0.0408(12) 0.0287(11) -0.0005(9) 0.0042(9) 0.0194(10)
C21 0.0273(10) 0.0469(13) 0.0326(11) 0.0006(9) 0.0054(8) 0.0127(9)
C22 0.0262(10) 0.0362(11) 0.0283(10) -0.0022(8) 0.0015(8) 0.0059(8)
C23 0.0231(9) 0.0302(10) 0.0255(9) 0.0046(7) 0.0046(7) 0.0089(7)
C24 0.0281(10) 0.0322(11) 0.0378(12) 0.0010(9) 0.0047(8) 0.0083(8)
C25 0.0385(12) 0.0407(13) 0.0470(14) -0.0019(11) 0.0064(10) 0.0172(10)
C26 0.0333(11) 0.0536(15) 0.0443(13) 0.0093(11) 0.0126(10) 0.0224(11)
C27 0.0295(11) 0.0456(14) 0.0556(15) 0.0150(12) 0.0169(10) 0.0095(10)
C28 0.0288(10) 0.0301(11) 0.0468(13) 0.0069(9) 0.0106(9) 0.0069(8)
C29 0.0227(8) 0.0268(9) 0.0247(9) 0.0055(7) 0.0033(7) 0.0051(7)
C30 0.0280(10) 0.0361(11) 0.0277(10) 0.0049(8) 0.0043(8) 0.0090(8)
C31 0.0329(11) 0.0488(14) 0.0295(11) 0.0156(10) 0.0049(9) 0.0100(10)
C32 0.0383(12) 0.0404(13) 0.0443(13) 0.0189(10) 0.0026(10) 0.0131(10)
C33 0.0392(12) 0.0344(12) 0.0438(13) 0.0081(10) 0.0040(10) 0.0163(10)
C34 0.0324(10) 0.0306(10) 0.0288(10) 0.0046(8) 0.0045(8) 0.0099(8)
C35 0.0322(10) 0.0299(10) 0.0305(11) -0.0056(8) -0.0007(8) 0.0013(8)
C36 0.0251(9) 0.0337(11) 0.0334(11) -0.0021(9) 0.0000(8) 0.0017(8)
C37 0.0310(10) 0.0338(11) 0.0236(9) -0.0028(8) -0.0013(8) 0.0085(8)
C38 0.0355(11) 0.0369(12) 0.0295(10) -0.0014(9) -0.0035(9) 0.0114(9)
C39 0.0431(13) 0.0438(14) 0.0397(13) -0.0087(10) -0.0054(10) 0.0218(11)
C40 0.0451(14) 0.0665(18) 0.0365(13) -0.0080(12) 0.0071(11) 0.0264(13)
C41 0.0514(15) 0.0671(18) 0.0366(13) 0.0081(12) 0.0166(11) 0.0205(14)
C42 0.0471(13) 0.0462(14) 0.0321(11) 0.0055(10) 0.0085(10) 0.0172(11)
C43 0.0242(9) 0.0382(11) 0.0276(10) 0.0050(8) -0.0018(7) 0.0080(8)
C44 0.0296(10) 0.0385(12) 0.0349(11) 0.0061(9) 0.0014(8) 0.0109(9)
C45 0.0404(13) 0.0497(15) 0.0501(15) 0.0182(12) 0.0086(11) 0.0211(11)
C46 0.0362(13) 0.072(2) 0.0512(16) 0.0265(14) -0.0005(11) 0.0212(13)
C47 0.0446(14) 0.075(2) 0.0390(14) 0.0125(13) -0.0133(11) 0.0086(14)
C48 0.0449(13) 0.0484(15) 0.0349(12) 0.0009(10) -0.0096(10) 0.0090(11)
C49 0.0277(10) 0.0249(10) 0.0506(13) 0.0085(9) 0.0086(9) 0.0033(8)
C50 0.0452(14) 0.0352(13) 0.084(2) 0.0240(14) -0.0155(14) -0.0039(11)
C51 0.0513(17) 0.0540(18) 0.108(3) 0.0453(19) -0.0131(17) 0.0048(14)
C52 0.0487(16) 0.0344(14) 0.116(3) 0.0305(16) 0.0211(17) 0.0120(12)
C53 0.0550(16) 0.0278(12) 0.080(2) 0.0057(13) 0.0190(15) 0.0027(11)
C54 0.0412(13) 0.0283(11) 0.0531(15) 0.0020(10) 0.0120(11) 0.0019(10)
C55 0.0200(8) 0.0280(10) 0.0310(10) -0.0010(8) 0.0032(7) -0.0018(7)
C56 0.0486(14) 0.0353(12) 0.0340(12) 0.0048(9) 0.0099(10) 0.0024(10)
C57 0.0568(16) 0.0506(16) 0.0383(13) 0.0005(11) 0.0206(12) -0.0021(13)
C58 0.0370(13) 0.0541(16) 0.0523(16) -0.0132(13) 0.0165(11) 0.0040(11)
C59 0.0287(11) 0.0483(14) 0.0560(16) -0.0039(12) 0.0079(10) 0.0124(10)
C60 0.0257(10) 0.0409(12) 0.0354(11) 0.0019(9) 0.0035(8) 0.0080(9)
C61 0.0191(9) 0.0440(12) 0.0224(9) 0.0040(8) 0.0045(7) -0.0045(8)
O1 0.0419(9) 0.0406(10) 0.0550(11) 0.0067(8) 0.0089(8) 0.0132(8)
C62 0.069(2) 0.0512(17) 0.0576(18) 0.0237(14) -0.0117(15) -0.0096(15)
C63 0.0543(16) 0.0441(15) 0.0651(19) 0.0125(14) 0.0045(14) 0.0015(13)
C64 0.0621(18) 0.0478(16) 0.0472(16) 0.0043(12) 0.0023(13) -0.0034(14)
C65 0.0618(19) 0.0471(17) 0.0629(19) 0.0107(14) -0.0130(15) -0.0021(14)
C66 0.0588(18) 0.0387(15) 0.083(2) 0.0077(15) 0.0132(17) -0.0016(13)
C67 0.077(2) 0.0452(16) 0.0510(17) 0.0069(13) 0.0165(16) -0.0103(15)
C68 0.116(4) 0.134(4) 0.067(2) 0.045(3) 0.047(2) 0.086(3)
C69 0.105(3) 0.073(2) 0.060(2) 0.0116(18) 0.038(2) 0.023(2)
C70 0.073(2) 0.073(2) 0.0420(16) -0.0020(15) 0.0125(15) 0.0021(18)
C71 0.070(2) 0.0634(19) 0.0400(15) -0.0050(13) 0.0076(14) 0.0159(16)
C72 0.067(2) 0.0637(19) 0.0428(15) -0.0002(14) 0.0166(14) 0.0097(16)
C73 0.0519(19) 0.142(4) 0.059(2) 0.016(2) 0.0246(16) 0.029(2)

loop_
_atom_type_symbol
_atom_type_description
_atom_type_scat_dispersion_real
_atom_type_scat_dispersion_imag
_atom_type_scat_source
C C 0.0033 0.0016 'International Tables Vol C Tables 4.2.6.8 and 6.1.1.4'
H H 0.0000 0.0000 'International Tables Vol C Tables 4.2.6.8 and 6.1.1.4'
O O 0.0106 0.0060 'International Tables Vol C Tables 4.2.6.8 and 6.1.1.4'
P P 0.1023 0.0942 'International Tables Vol C Tables 4.2.6.8 and 6.1.1.4'
W W -0.8490 6.8722 'International Tables Vol C Tables 4.2.6.8 and 6.1.1.4'

loop_
_geom_angle_atom_site_label_1
_geom_angle_atom_site_label_2
_geom_angle_atom_site_label_3
_geom_angle
C61 W1 C1 171.45(7)
C61 W1 P1 87.31(6)
C1 W1 P1 87.03(5)
C61 W1 P3 101.26(6)
C1 W1 P3 84.91(5)
P1 W1 P3 170.396(16)
C61 W1 P4 87.07(6)
C1 W1 P4 88.32(6)
P1 W1 P4 105.952(16)
P3 W1 P4 79.057(17)
C61 W1 P2 88.75(6)
C1 W1 P2 96.66(6)
P1 W1 P2 80.632(16)
P3 W1 P2 95.107(17)
P4 W1 P2 172.004(16)
C17 P1 C11 100.76(9)
C17 P1 C9 103.65(9)
C11 P1 C9 100.96(9)
C17 P1 W1 119.73(6)
C11 P1 W1 121.60(7)
C9 P1 W1 107.38(6)
C29 P2 C23 100.80(9)
C29 P2 C10 102.01(9)
C23 P2 C10 100.98(9)
C29 P2 W1 117.40(6)
C23 P2 W1 124.85(7)
C10 P2 W1 107.55(6)
C37 P3 C43 101.49(10)
C37 P3 C35 101.73(10)
C43 P3 C35 100.08(10)
C37 P3 W1 119.80(7)
C43 P3 W1 121.76(7)
C35 P3 W1 108.64(7)
C49 P4 C55 103.22(10)
C49 P4 C36 102.43(11)
C55 P4 C36 101.16(10)
C49 P4 W1 118.67(7)
C55 P4 W1 119.92(7)
C36 P4 W1 108.78(7)
C2 C1 W1 171.9(2)
C1 C2 C3 176.8(3)
C8 C3 C4 115.7(3)
C8 C3 C2 122.0(3)
C4 C3 C2 122.3(2)
C5 C4 C3 122.9(3)
C5 C4 H4 118.6
C3 C4 H4 118.6
C6 C5 C4 120.6(3)
C6 C5 H5 119.7
C4 C5 H5 119.7
C5 C6 C7 118.2(3)
C5 C6 H6 120.9
C7 C6 H6 120.9
C8 C7 C6 119.6(3)
C8 C7 H7 120.2
C6 C7 H7 120.2
C7 C8 C3 122.9(3)
C7 C8 H8 118.6
C3 C8 H8 118.6
C10 C9 P1 109.38(13)
C10 C9 H9A 109.8
P1 C9 H9A 109.8
C10 C9 H9B 109.8
P1 C9 H9B 109.8
H9A C9 H9B 108.2
C9 C10 P2 107.63(13)
C9 C10 H10A 110.2
P2 C10 H10A 110.2
C9 C10 H10B 110.2
P2 C10 H10B 110.2
H10A C10 H10B 108.5
C12 C11 C16 117.92(19)
C12 C11 P1 122.67(16)
C16 C11 P1 119.30(15)
C13 C12 C11 120.8(2)
C13 C12 H12 119.6
C11 C12 H12 119.6
C14 C13 C12 120.5(2)
C14 C13 H13 119.8
C12 C13 H13 119.8
C13 C14 C15 119.5(2)
C13 C14 H14 120.2
C15 C14 H14 120.2
C14 C15 C16 120.6(2)
C14 C15 H15 119.7
C16 C15 H15 119.7
C15 C16 C11 120.6(2)
C15 C16 H16 119.7
C11 C16 H16 119.7
C18 C17 C22 117.92(19)
C18 C17 P1 123.99(15)
C22 C17 P1 118.04(15)
C19 C18 C17 120.5(2)
C19 C18 H18 119.8
C17 C18 H18 119.8
C20 C19 C18 120.6(2)
C20 C19 H19 119.7
C18 C19 H19 119.7
C19 C20 C21 119.5(2)
C19 C20 H20 120.3
C21 C20 H20 120.3
C20 C21 C22 120.3(2)
C20 C21 H21 119.9
C22 C21 H21 119.9
C21 C22 C17 121.2(2)
C21 C22 H22 119.4
C17 C22 H22 119.4
C24 C23 C28 118.67(19)
C24 C23 P2 120.74(15)
C28 C23 P2 120.57(16)
C23 C24 C25 120.4(2)
C23 C24 H24 119.8
C25 C24 H24 119.8
C26 C25 C24 120.5(2)
C26 C25 H25 119.7
C24 C25 H25 119.7
C25 C26 C27 119.5(2)
C25 C26 H26 120.3
C27 C26 H26 120.3
C26 C27 C28 120.6(2)
C26 C27 H27 119.7
C28 C27 H27 119.7
C27 C28 C23 120.3(2)
C27 C28 H28 119.8
C23 C28 H28 119.8
C30 C29 C34 118.26(19)
C30 C29 P2 122.16(16)
C34 C29 P2 119.55(15)
C31 C30 C29 120.8(2)
C31 C30 H30 119.6
C29 C30 H30 119.6
C32 C31 C30 120.5(2)
C32 C31 H31 119.7
C30 C31 H31 119.7
C33 C32 C31 119.4(2)
C33 C32 H32 120.3
C31 C32 H32 120.3
C32 C33 C34 120.3(2)
C32 C33 H33 119.9
C34 C33 H33 119.9
C33 C34 C29 120.7(2)
C33 C34 H34 119.7
C29 C34 H34 119.7
C36 C35 P3 107.84(14)
C36 C35 H35A 110.1
P3 C35 H35A 110.1
C36 C35 H35B 110.1
P3 C35 H35B 110.1
H35A C35 H35B 108.5
C35 C36 P4 107.17(14)
C35 C36 H36A 110.3
P4 C36 H36A 110.3
C35 C36 H36B 110.3
P4 C36 H36B 110.3
H36A C36 H36B 108.5
C42 C37 C38 118.1(2)
C42 C37 P3 121.15(18)
C38 C37 P3 120.68(17)
C39 C38 C37 120.8(2)
C39 C38 H38 119.6
C37 C38 H38 119.6
C40 C39 C38 120.3(2)
C40 C39 H39 119.9
C38 C39 H39 119.9
C41 C40 C39 119.2(2)
C41 C40 H40 120.4
C39 C40 H40 120.4
C42 C41 C40 120.9(3)
C42 C41 H41 119.5
C40 C41 H41 119.5
C41 C42 C37 120.8(2)
C41 C42 H42 119.6
C37 C42 H42 119.6
C44 C43 C48 118.7(2)
C44 C43 P3 120.32(16)
C48 C43 P3 121.02(18)
C43 C44 C45 120.5(2)
C43 C44 H44 119.8
C45 C44 H44 119.8
C46 C45 C44 120.1(3)
C46 C45 H45 119.9
C44 C45 H45 119.9
C45 C46 C47 120.0(2)
C45 C46 H46 120.0
C47 C46 H46 120.0
C46 C47 C48 120.4(3)
C46 C47 H47 119.8
C48 C47 H47 119.8
C47 C48 C43 120.4(3)
C47 C48 H48 119.8
C43 C48 H48 119.8
C54 C49 C50 118.0(2)
C54 C49 P4 123.8(2)
C50 C49 P4 118.25(18)
C51 C50 C49 121.0(3)
C51 C50 H50 119.5
C49 C50 H50 119.5
C50 C51 C52 120.0(3)
C50 C51 H51 120.0
C52 C51 H51 120.0
C53 C52 C51 119.5(3)
C53 C52 H52 120.2
C51 C52 H52 120.2
C52 C53 C54 120.8(3)
C52 C53 H53 119.6
C54 C53 H53 119.6
C53 C54 C49 120.7(3)
C53 C54 H54 119.7
C49 C54 H54 119.7
C60 C55 C56 118.3(2)
C60 C55 P4 118.71(16)
C56 C55 P4 122.75(18)
C57 C56 C55 120.3(3)
C57 C56 H56 119.9
C55 C56 H56 119.9
C58 C57 C56 120.9(3)
C58 C57 H57 119.6
C56 C57 H57 119.6
C59 C58 C57 119.3(2)
C59 C58 H58 120.4
C57 C58 H58 120.4
C58 C59 C60 120.3(3)
C58 C59 H59 119.8
C60 C59 H59 119.8
C59 C60 C55 121.0(2)
C59 C60 H60 119.5
C55 C60 H60 119.5
O1 C61 W1 177.0(2)
C63 C62 C67 120.4(3)
C63 C62 H62 119.8
C67 C62 H62 119.8
C64 C63 C62 119.8(3)
C64 C63 H63 120.1
C62 C63 H63 120.1
C65 C64 C63 120.4(3)
C65 C64 H64 119.8
C63 C64 H64 119.8
C64 C65 C66 120.3(3)
C64 C65 H65 119.8
C66 C65 H65 119.8
C67 C66 C65 119.1(3)
C67 C66 H66 120.4
C65 C66 H66 120.4
C66 C67 C62 119.8(3)
C66 C67 H67 120.1
C62 C67 H67 120.1
C69 C68 C73 118.7(4)
C69 C68 H68 120.6
C73 C68 H68 120.6
C70 C69 C68 119.7(4)
C70 C69 H69 120.1
C68 C69 H69 120.1
C69 C70 C71 120.9(4)
C69 C70 H70 119.6
C71 C70 H70 119.6
C72 C71 C70 122.2(4)
C72 C71 H71 118.9
C70 C71 H71 118.9
C71 C72 C73 118.4(4)
C71 C72 H72 120.8
C73 C72 H72 120.8
C72 C73 C68 120.1(4)
C72 C73 H73 120.0
C68 C73 H73 120.0

loop_
_geom_bond_atom_site_label_1
_geom_bond_atom_site_label_2
_geom_bond_distance
W1 C61 2.041(3)
W1 C1 2.207(2)
W1 P1 2.4643(5)
W1 P3 2.4704(5)
W1 P4 2.4724(5)
W1 P2 2.4800(5)
P1 C17 1.834(2)
P1 C11 1.839(2)
P1 C9 1.850(2)
P2 C29 1.842(2)
P2 C23 1.843(2)
P2 C10 1.857(2)
P3 C37 1.834(2)
P3 C43 1.839(2)
P3 C35 1.846(2)
P4 C49 1.833(2)
P4 C55 1.836(2)
P4 C36 1.846(2)
C1 C2 1.158(3)
C2 C3 1.456(4)
C3 C8 1.389(4)
C3 C4 1.397(4)
C4 C5 1.383(4)
C4 H4 0.9300
C5 C6 1.358(4)
C5 H5 0.9300
C6 C7 1.435(5)
C6 H6 0.9300
C7 C8 1.368(4)
C7 H7 0.9300
C8 H8 0.9300
C9 C10 1.531(3)
C9 H9A 0.9700
C9 H9B 0.9700
C10 H10A 0.9700
C10 H10B 0.9700
C11 C12 1.393(3)
C11 C16 1.398(3)
C12 C13 1.391(3)
C12 H12 0.9300
C13 C14 1.371(4)
C13 H13 0.9300
C14 C15 1.379(4)
C14 H14 0.9300
C15 C16 1.384(3)
C15 H15 0.9300
C16 H16 0.9300
C17 C18 1.394(3)
C17 C22 1.396(3)
C18 C19 1.393(3)
C18 H18 0.9300
C19 C20 1.378(3)
C19 H19 0.9300
C20 C21 1.380(3)
C20 H20 0.9300
C21 C22 1.383(3)
C21 H21 0.9300
C22 H22 0.9300
C23 C24 1.382(3)
C23 C28 1.404(3)
C24 C25 1.396(3)
C24 H24 0.9300
C25 C26 1.379(4)
C25 H25 0.9300
C26 C27 1.380(4)
C26 H26 0.9300
C27 C28 1.383(3)
C27 H27 0.9300
C28 H28 0.9300
C29 C30 1.393(3)
C29 C34 1.398(3)
C30 C31 1.386(3)
C30 H30 0.9300
C31 C32 1.384(3)
C31 H31 0.9300
C32 C33 1.384(3)
C32 H32 0.9300
C33 C34 1.391(3)
C33 H33 0.9300
C34 H34 0.9300
C35 C36 1.527(3)
C35 H35A 0.9700
C35 H35B 0.9700
C36 H36A 0.9700
C36 H36B 0.9700
C37 C42 1.396(3)
C37 C38 1.397(3)
C38 C39 1.392(3)
C38 H38 0.9300
C39 C40 1.384(4)
C39 H39 0.9300
C40 C41 1.383(4)
C40 H40 0.9300
C41 C42 1.379(3)
C41 H41 0.9300
C42 H42 0.9300
C43 C44 1.386(3)
C43 C48 1.398(3)
C44 C45 1.396(3)
C44 H44 0.9300
C45 C46 1.375(4)
C45 H45 0.9300
C46 C47 1.376(4)
C46 H46 0.9300
C47 C48 1.386(4)
C47 H47 0.9300
C48 H48 0.9300
C49 C54 1.390(3)
C49 C50 1.395(4)
C50 C51 1.379(4)
C50 H50 0.9300
C51 C52 1.386(5)
C51 H51 0.9300
C52 C53 1.369(5)
C52 H52 0.9300
C53 C54 1.380(4)
C53 H53 0.9300
C54 H54 0.9300
C55 C60 1.393(3)
C55 C56 1.394(3)
C56 C57 1.388(4)
C56 H56 0.9300
C57 C58 1.382(4)
C57 H57 0.9300
C58 C59 1.378(4)
C58 H58 0.9300
C59 C60 1.387(3)
C59 H59 0.9300
C60 H60 0.9300
C61 O1 1.086(3)
C62 C63 1.379(5)
C62 C67 1.380(5)
C62 H62 0.9300
C63 C64 1.362(4)
C63 H63 0.9300
C64 C65 1.361(5)
C64 H64 0.9300
C65 C66 1.403(5)
C65 H65 0.9300
C66 C67 1.366(5)
C66 H66 0.9300
C67 H67 0.9300
C68 C69 1.397(6)
C68 C73 1.411(6)
C68 H68 0.9300
C69 C70 1.334(6)
C69 H69 0.9300
C70 C71 1.364(5)
C70 H70 0.9300
C71 C72 1.357(4)
C71 H71 0.9300
C72 C73 1.375(5)
C72 H72 0.9300
C73 H73 0.9300
